data_4330981
loop_
_publ_author_name
'Hayato Ikeda'
'Takashi Yoshimura'
'Akitaka Ito'
'Eri Sakuda'
'Noboru Kitamura'
'Tsutomu Takayama'
'Tsutomu Sekine'
'Atsushi Shinohara'

_publ_contact_author_address
; 
Department of Chemistry, Graduate School of Science, 
Osaka University, Toyonaka 560-0043, Japan
;
_publ_contact_author_email tyoshi@chem.sci.osaka-u.ac.jp
_publ_contact_author_name 'Takashi Yoshimura'
_publ_section_title
;
 Photoluminescence Switching with Changes in the Coordination Number and
 Coordinating Volatile Organic Compounds in Tetracyanidonitridorhenium(V)
 and -technetium(V) Complexes
;
_journal_name_full 'Inorganic Chemistry'
_journal_page_first 12065
_journal_page_last 12074
_journal_paper_doi 10.1021/ic202243d
_journal_volume 51
_journal_year 2012
_chemical_formula_moiety '2(C24 H20 P), C3 H7 O, C4 N5 Re '
_chemical_formula_sum 'C55 H47 N5 O P2 Re'
_chemical_formula_weight 1042.13
_space_group_IT_number 2
_symmetry_cell_setting triclinic
_symmetry_Int_Tables_number 2
_symmetry_space_group_name_Hall '-P 1'
_symmetry_space_group_name_H-M 'P -1'
_cell_angle_alpha 79.2564(9)
_cell_angle_beta 78.353(1)
_cell_angle_gamma 77.2196(9)
_cell_formula_units_Z 2
_cell_length_a 10.7379(4)
_cell_length_b 11.4894(3)
_cell_length_c 20.7772(6)
_cell_measurement_reflns_used 20606
_cell_measurement_temperature 170.2
_cell_measurement_theta_max 27.5
_cell_measurement_theta_min 3.0
_cell_volume 2421.23(13)
_computing_cell_refinement PROCESS-AUTO
_computing_data_collection PROCESS-AUTO
_computing_data_reduction 'teXsan Ver. 2.0'
_computing_publication_material 'teXsan Ver. 2.0'
_computing_structure_refinement SHELXL97
_computing_structure_solution 'DIRDIF94 (PATTY)'
_diffrn_ambient_temperature 170.2
_diffrn_detector_area_resol_mean 10.00
_diffrn_measured_fraction_theta_full 1.0
_diffrn_measured_fraction_theta_max 1.0
_diffrn_measurement_device_type 'Rigaku RAXIS-RAPID Imaging Plate'
_diffrn_measurement_method \w
_diffrn_radiation_type 'Mo K\a'
_diffrn_radiation_wavelength 0.7107
_diffrn_reflns_av_R_equivalents 0.066
_diffrn_reflns_limit_h_max 13
_diffrn_reflns_limit_h_min -13
_diffrn_reflns_limit_k_max 14
_diffrn_reflns_limit_k_min -14
_diffrn_reflns_limit_l_max 26
_diffrn_reflns_limit_l_min -26
_diffrn_reflns_number 24034
_diffrn_reflns_theta_full 27.50
_diffrn_reflns_theta_max 27.45
_exptl_absorpt_coefficient_mu 2.621
_exptl_absorpt_correction_T_max 0.900
_exptl_absorpt_correction_T_min 0.484
_exptl_absorpt_correction_type multi-scan
_exptl_absorpt_process_details '(Higashi, 1995)'
_exptl_crystal_colour yellow
_exptl_crystal_density_diffrn 1.429
_exptl_crystal_description platelet
_exptl_crystal_F_000 1050.00
_exptl_crystal_size_max 0.550
_exptl_crystal_size_mid 0.280
_exptl_crystal_size_min 0.040
_refine_diff_density_max 1.90
_refine_diff_density_min -1.48
_refine_ls_extinction_coef 0.0000
_refine_ls_extinction_expression Fc^*^=kFc[1+0.001xFc^2^\l^3^/sin(2\q)]^-1/4^
_refine_ls_extinction_method SHELXL
_refine_ls_goodness_of_fit_ref 1.098
_refine_ls_hydrogen_treatment noref
_refine_ls_number_parameters 577
_refine_ls_number_reflns 10952
_refine_ls_R_factor_gt 0.0378
_refine_ls_shift/su_max 0.0020
_refine_ls_structure_factor_coef Fsqd
_refine_ls_weighting_details 'w = 1/[\s^2^(Fo^2^) + (0.0477P)^2^+0.0000P] where P=(Fo^2^+2Fc^2^)/3'
_refine_ls_weighting_scheme calc
_refine_ls_wR_factor_ref 0.1087
_reflns_number_gt 9530
_reflns_number_total 10952
_reflns_threshold_expression >2.0sigma(I)
_cod_data_source_file ic202243d_si_002_2.cif
_cod_data_source_block (PPh4)2[ReN(CN)4]
_cod_original_cell_volume 2421.2(1)
_cod_original_sg_symbol_H-M 'P -1 '
_cod_original_formula_sum 'C55 H47 N5 O P2 Re '
_cod_database_code 4330981

loop_
_symmetry_equiv_pos_as_xyz
x,y,z
-x,-y,-z

loop_
_atom_site_label
_atom_site_type_symbol
_atom_site_fract_x
_atom_site_fract_y
_atom_site_fract_z
_atom_site_U_iso_or_equiv
_atom_site_adp_type
_atom_site_occupancy
_atom_site_symmetry_multiplicity
_atom_site_calc_flag
Re1 Re 0.05346(1) 0.37426(1) 0.25400(1) 0.02546(7) Uani 1.00 1 d
P1 P 0.60947(9) 0.22239(8) 0.02824(5) 0.0236(2) Uani 1.00 1 d
P2 P 0.47044(9) 0.22455(8) 0.57870(5) 0.0234(2) Uani 1.00 1 d
O1 O 0.7920(3) 0.1547(3) 0.6717(2) 0.059(1) Uani 1.00 1 d
N1 N -0.0175(3) 0.4453(3) 0.3163(2) 0.0357(8) Uani 1.00 1 d
N2 N 0.3594(4) 0.3816(3) 0.2307(2) 0.0411(9) Uani 1.00 1 d
N3 N 0.1471(4) 0.0986(3) 0.3225(2) 0.0420(9) Uani 1.00 1 d
N4 N -0.1716(4) 0.2703(3) 0.2125(2) 0.0403(9) Uani 1.00 1 d
N5 N 0.0276(3) 0.5841(3) 0.1263(2) 0.0390(9) Uani 1.00 1 d
C1 C 0.2501(4) 0.3835(3) 0.2399(2) 0.0312(9) Uani 1.00 1 d
C2 C 0.1131(4) 0.1960(4) 0.2989(2) 0.0292(9) Uani 1.00 1 d
C3 C -0.0957(4) 0.3100(3) 0.2285(2) 0.0291(9) Uani 1.00 1 d
C4 C 0.0359(4) 0.5113(3) 0.1719(2) 0.0271(8) Uani 1.00 1 d
C5 C 0.4464(4) 0.2125(3) 0.0701(2) 0.0243(8) Uani 1.00 1 d
C6 C 0.4224(4) 0.1136(3) 0.1173(2) 0.0294(9) Uani 1.00 1 d
C7 C 0.2968(4) 0.1034(4) 0.1447(2) 0.037(1) Uani 1.00 1 d
C8 C 0.1945(4) 0.1923(4) 0.1262(3) 0.040(1) Uani 1.00 1 d
C9 C 0.2185(4) 0.2916(4) 0.0814(3) 0.039(1) Uani 1.00 1 d
C10 C 0.3438(4) 0.3040(3) 0.0517(2) 0.0322(9) Uani 1.00 1 d
C11 C 0.6094(4) 0.2385(3) -0.0595(2) 0.0263(8) Uani 1.00 1 d
C12 C 0.5212(4) 0.1884(3) -0.0820(2) 0.0318(9) Uani 1.00 1 d
C13 C 0.5222(5) 0.1970(3) -0.1491(3) 0.037(1) Uani 1.00 1 d
C14 C 0.6116(5) 0.2550(4) -0.1953(2) 0.040(1) Uani 1.00 1 d
C15 C 0.6973(5) 0.3058(4) -0.1730(2) 0.038(1) Uani 1.00 1 d
C16 C 0.6960(4) 0.2990(4) -0.1052(2) 0.0336(9) Uani 1.00 1 d
C17 C 0.6601(4) 0.3455(3) 0.0516(2) 0.0252(8) Uani 1.00 1 d
C18 C 0.5767(4) 0.4184(3) 0.0941(2) 0.0263(8) Uani 1.00 1 d
C19 C 0.6222(4) 0.5057(3) 0.1163(2) 0.0322(9) Uani 1.00 1 d
C20 C 0.7493(5) 0.5195(4) 0.0952(2) 0.0350(10) Uani 1.00 1 d
C21 C 0.8319(4) 0.4469(4) 0.0533(3) 0.037(1) Uani 1.00 1 d
C22 C 0.7901(4) 0.3594(4) 0.0306(2) 0.0323(9) Uani 1.00 1 d
C23 C 0.7198(4) 0.0873(3) 0.0553(2) 0.0292(9) Uani 1.00 1 d
C24 C 0.7641(5) 0.0794(4) 0.1142(3) 0.041(1) Uani 1.00 1 d
C25 C 0.8444(6) -0.0232(4) 0.1378(3) 0.057(1) Uani 1.00 1 d
C26 C 0.8806(6) -0.1197(4) 0.1011(4) 0.062(2) Uani 1.00 1 d
C27 C 0.8380(5) -0.1119(4) 0.0432(4) 0.056(2) Uani 1.00 1 d
C28 C 0.7577(5) -0.0087(4) 0.0189(3) 0.040(1) Uani 1.00 1 d
C29 C 0.3518(4) 0.2821(3) 0.5254(2) 0.0279(8) Uani 1.00 1 d
C30 C 0.3538(5) 0.2216(4) 0.4729(2) 0.038(1) Uani 1.00 1 d
C31 C 0.2644(5) 0.2666(5) 0.4298(3) 0.049(1) Uani 1.00 1 d
C32 C 0.1766(5) 0.3723(5) 0.4386(3) 0.050(1) Uani 1.00 1 d
C33 C 0.1761(4) 0.4331(4) 0.4891(3) 0.046(1) Uani 1.00 1 d
C34 C 0.2624(4) 0.3885(4) 0.5332(2) 0.037(1) Uani 1.00 1 d
C35 C 0.6256(4) 0.1996(3) 0.5252(2) 0.0279(9) Uani 1.00 1 d
C36 C 0.6546(4) 0.2914(4) 0.4728(3) 0.039(1) Uani 1.00 1 d
C37 C 0.7715(5) 0.2761(5) 0.4315(3) 0.050(1) Uani 1.00 1 d
C38 C 0.8605(5) 0.1666(6) 0.4403(3) 0.058(1) Uani 1.00 1 d
C39 C 0.8295(5) 0.0758(5) 0.4904(3) 0.050(1) Uani 1.00 1 d
C40 C 0.7130(4) 0.0917(4) 0.5332(2) 0.0346(10) Uani 1.00 1 d
C41 C 0.4616(4) 0.3334(3) 0.6313(2) 0.0260(8) Uani 1.00 1 d
C42 C 0.3533(4) 0.3496(4) 0.6821(2) 0.0339(9) Uani 1.00 1 d
C43 C 0.3367(4) 0.4388(4) 0.7201(2) 0.039(1) Uani 1.00 1 d
C44 C 0.4268(5) 0.5120(4) 0.7102(3) 0.040(1) Uani 1.00 1 d
C45 C 0.5349(5) 0.4952(4) 0.6611(3) 0.041(1) Uani 1.00 1 d
C46 C 0.5543(4) 0.4064(4) 0.6215(2) 0.0313(9) Uani 1.00 1 d
C47 C 0.4411(4) 0.0868(3) 0.6301(2) 0.0261(8) Uani 1.00 1 d
C48 C 0.3410(4) 0.0317(4) 0.6249(2) 0.036(1) Uani 1.00 1 d
C49 C 0.3248(5) -0.0762(4) 0.6665(3) 0.041(1) Uani 1.00 1 d
C50 C 0.4083(5) -0.1296(4) 0.7102(3) 0.040(1) Uani 1.00 1 d
C51 C 0.5096(4) -0.0767(4) 0.7142(2) 0.037(1) Uani 1.00 1 d
C52 C 0.5235(4) 0.0341(4) 0.6757(2) 0.0332(9) Uani 1.00 1 d
C53 C 0.8972(6) 0.2148(6) 0.6644(4) 0.076(2) Uani 1.00 1 d
C54 C 0.9823(7) 0.1602(8) 0.7161(4) 0.092(2) Uani 1.00 1 d
C55 C 0.9570(9) 0.236(1) 0.6015(5) 0.143(5) Uani 1.00 1 d
H1 H 0.4937 0.0520 0.1298 0.0346 Uiso 1.00 1 calc
H2 H 0.2799 0.0347 0.1770 0.0440 Uiso 1.00 1 calc
H3 H 0.1068 0.1843 0.1452 0.0473 Uiso 1.00 1 calc
H4 H 0.1477 0.3541 0.0700 0.0475 Uiso 1.00 1 calc
H5 H 0.3603 0.3725 0.0195 0.0394 Uiso 1.00 1 calc
H6 H 0.4609 0.1469 -0.0506 0.0397 Uiso 1.00 1 calc
H7 H 0.4626 0.1617 -0.1645 0.0455 Uiso 1.00 1 calc
H8 H 0.6115 0.2613 -0.2420 0.0473 Uiso 1.00 1 calc
H9 H 0.7589 0.3459 -0.2044 0.0477 Uiso 1.00 1 calc
H10 H 0.7543 0.3360 -0.0898 0.0403 Uiso 1.00 1 calc
H11 H 0.4884 0.4086 0.1085 0.0315 Uiso 1.00 1 calc
H12 H 0.5661 0.5560 0.1462 0.0404 Uiso 1.00 1 calc
H13 H 0.7789 0.5811 0.1098 0.0424 Uiso 1.00 1 calc
H14 H 0.9198 0.4586 0.0399 0.0427 Uiso 1.00 1 calc
H15 H 0.8482 0.3081 0.0013 0.0401 Uiso 1.00 1 calc
H16 H 0.7374 0.1461 0.1395 0.0507 Uiso 1.00 1 calc
H17 H 0.8771 -0.0286 0.1787 0.0691 Uiso 1.00 1 calc
H18 H 0.9354 -0.1928 0.1177 0.0726 Uiso 1.00 1 calc
H19 H 0.8644 -0.1787 0.0187 0.0644 Uiso 1.00 1 calc
H20 H 0.7264 -0.0036 -0.0223 0.0468 Uiso 1.00 1 calc
H21 H 0.4171 0.1491 0.4662 0.0468 Uiso 1.00 1 calc
H22 H 0.2638 0.2233 0.3942 0.0578 Uiso 1.00 1 calc
H23 H 0.1164 0.4042 0.4082 0.0586 Uiso 1.00 1 calc
H24 H 0.1155 0.5071 0.4942 0.0549 Uiso 1.00 1 calc
H25 H 0.2604 0.4315 0.5696 0.0448 Uiso 1.00 1 calc
H26 H 0.5936 0.3660 0.4667 0.0474 Uiso 1.00 1 calc
H27 H 0.7924 0.3394 0.3967 0.0601 Uiso 1.00 1 calc
H28 H 0.9422 0.1572 0.4109 0.0686 Uiso 1.00 1 calc
H29 H 0.8897 -0.0010 0.4947 0.0607 Uiso 1.00 1 calc
H30 H 0.6927 0.0287 0.5693 0.0432 Uiso 1.00 1 calc
H31 H 0.2910 0.2975 0.6894 0.0411 Uiso 1.00 1 calc
H32 H 0.2622 0.4512 0.7544 0.0483 Uiso 1.00 1 calc
H33 H 0.4139 0.5747 0.7366 0.0467 Uiso 1.00 1 calc
H34 H 0.5990 0.5451 0.6552 0.0495 Uiso 1.00 1 calc
H35 H 0.6284 0.3950 0.5875 0.0383 Uiso 1.00 1 calc
H36 H 0.2841 0.0672 0.5934 0.0425 Uiso 1.00 1 calc
H37 H 0.2529 -0.1120 0.6650 0.0494 Uiso 1.00 1 calc
H38 H 0.3979 -0.2052 0.7372 0.0491 Uiso 1.00 1 calc
H39 H 0.5698 -0.1154 0.7435 0.0437 Uiso 1.00 1 calc
H40 H 0.5896 0.0742 0.6810 0.0404 Uiso 1.00 1 calc
H41 H 0.8565 0.2981 0.6739 0.0869 Uiso 1.00 1 calc
H42 H 0.9296 0.1571 0.7611 0.1069 Uiso 1.00 1 calc
H43 H 1.0224 0.0804 0.7105 0.1069 Uiso 1.00 1 calc
H44 H 1.0458 0.2066 0.7158 0.1069 Uiso 1.00 1 calc
H45 H 1.0013 0.1526 0.5873 0.1393 Uiso 1.00 1 calc
H46 H 0.9019 0.2688 0.5693 0.1393 Uiso 1.00 1 calc
H47 H 1.0259 0.2775 0.5942 0.1393 Uiso 1.00 1 calc

loop_
_atom_site_aniso_label
_atom_site_aniso_U_11
_atom_site_aniso_U_22
_atom_site_aniso_U_33
_atom_site_aniso_U_12
_atom_site_aniso_U_13
_atom_site_aniso_U_23
Re1 0.02094(9) 0.0302(1) 0.0254(1) -0.00612(6) -0.00383(7) -0.00321(7)
P1 0.0231(5) 0.0230(4) 0.0241(6) -0.0027(4) -0.0033(4) -0.0047(4)
P2 0.0209(5) 0.0252(4) 0.0240(5) -0.0043(4) -0.0026(4) -0.0050(4)
O1 0.041(2) 0.057(2) 0.080(3) -0.012(2) -0.010(2) -0.010(2)
N1 0.031(2) 0.042(2) 0.033(2) 0.000(1) -0.004(2) -0.011(2)
N2 0.034(2) 0.051(2) 0.041(2) -0.016(2) -0.010(2) -0.002(2)
N3 0.037(2) 0.044(2) 0.038(2) -0.002(2) 0.000(2) -0.001(2)
N4 0.033(2) 0.040(2) 0.049(3) -0.012(2) -0.007(2) -0.004(2)
N5 0.032(2) 0.034(2) 0.049(3) -0.005(1) -0.009(2) 0.002(2)
C1 0.027(2) 0.033(2) 0.034(3) -0.009(2) -0.010(2) 0.002(2)
C2 0.027(2) 0.036(2) 0.022(2) -0.006(2) 0.002(2) -0.005(2)
C3 0.021(2) 0.028(2) 0.037(3) -0.006(1) -0.003(2) -0.005(2)
C4 0.023(2) 0.032(2) 0.030(2) -0.006(2) -0.004(2) -0.014(2)
C5 0.026(2) 0.025(2) 0.022(2) -0.004(1) -0.004(2) -0.006(2)
C6 0.031(2) 0.027(2) 0.028(2) -0.005(2) 0.000(2) -0.005(2)
C7 0.040(2) 0.038(2) 0.029(3) -0.013(2) 0.010(2) -0.011(2)
C8 0.030(2) 0.056(3) 0.039(3) -0.015(2) 0.003(2) -0.020(2)
C9 0.029(2) 0.050(2) 0.040(3) -0.001(2) -0.010(2) -0.015(2)
C10 0.026(2) 0.035(2) 0.033(3) -0.001(2) -0.007(2) -0.003(2)
C11 0.030(2) 0.025(2) 0.021(2) 0.000(1) 0.000(2) -0.006(2)
C12 0.038(2) 0.028(2) 0.030(2) -0.007(2) -0.004(2) -0.006(2)
C13 0.053(3) 0.024(2) 0.038(3) -0.003(2) -0.017(2) -0.008(2)
C14 0.058(3) 0.029(2) 0.025(2) 0.008(2) -0.007(2) -0.004(2)
C15 0.041(3) 0.038(2) 0.030(3) -0.005(2) 0.001(2) -0.002(2)
C16 0.033(2) 0.036(2) 0.031(2) -0.007(2) -0.002(2) -0.006(2)
C17 0.023(2) 0.026(2) 0.027(2) -0.002(1) -0.007(2) -0.003(2)
C18 0.026(2) 0.025(2) 0.027(2) -0.001(1) -0.005(2) -0.005(2)
C19 0.040(2) 0.027(2) 0.029(2) 0.001(2) -0.009(2) -0.006(2)
C20 0.045(3) 0.033(2) 0.033(3) -0.010(2) -0.016(2) -0.005(2)
C21 0.033(2) 0.041(2) 0.039(3) -0.015(2) -0.013(2) 0.003(2)
C22 0.025(2) 0.035(2) 0.035(3) -0.005(2) -0.001(2) -0.005(2)
C23 0.028(2) 0.025(2) 0.034(2) -0.001(2) -0.007(2) -0.005(2)
C24 0.050(3) 0.035(2) 0.040(3) 0.004(2) -0.017(2) -0.013(2)
C25 0.069(4) 0.044(3) 0.056(4) 0.013(2) -0.034(3) -0.007(3)
C26 0.058(3) 0.036(2) 0.088(5) 0.015(2) -0.037(3) -0.001(3)
C27 0.053(3) 0.034(2) 0.083(5) 0.010(2) -0.022(3) -0.027(3)
C28 0.037(2) 0.037(2) 0.049(3) -0.001(2) -0.015(2) -0.014(2)
C29 0.024(2) 0.034(2) 0.026(2) -0.009(2) -0.004(2) -0.001(2)
C30 0.045(3) 0.041(2) 0.033(3) -0.009(2) -0.014(2) -0.005(2)
C31 0.055(3) 0.063(3) 0.036(3) -0.020(3) -0.017(2) -0.007(2)
C32 0.037(3) 0.068(3) 0.045(3) -0.015(2) -0.019(2) 0.009(3)
C33 0.030(2) 0.050(3) 0.053(3) 0.002(2) -0.015(2) 0.003(2)
C34 0.030(2) 0.040(2) 0.040(3) -0.007(2) -0.011(2) 0.001(2)
C35 0.025(2) 0.035(2) 0.026(2) -0.008(2) -0.001(2) -0.010(2)
C36 0.040(2) 0.045(2) 0.032(3) -0.011(2) 0.002(2) -0.006(2)
C37 0.050(3) 0.069(3) 0.032(3) -0.028(3) 0.010(2) -0.007(2)
C38 0.036(3) 0.096(4) 0.044(3) -0.020(3) 0.013(2) -0.024(3)
C39 0.029(2) 0.065(3) 0.056(4) 0.003(2) -0.005(2) -0.023(3)
C40 0.025(2) 0.043(2) 0.034(3) 0.000(2) -0.001(2) -0.012(2)
C41 0.023(2) 0.026(2) 0.030(2) -0.003(1) -0.007(2) -0.003(2)
C42 0.025(2) 0.049(2) 0.030(2) -0.008(2) 0.000(2) -0.016(2)
C43 0.033(2) 0.049(2) 0.031(3) 0.008(2) -0.002(2) -0.019(2)
C44 0.056(3) 0.029(2) 0.035(3) 0.004(2) -0.016(2) -0.012(2)
C45 0.059(3) 0.033(2) 0.038(3) -0.021(2) -0.011(2) -0.003(2)
C46 0.031(2) 0.038(2) 0.027(2) -0.010(2) -0.003(2) -0.007(2)
C47 0.025(2) 0.029(2) 0.025(2) -0.007(1) 0.000(2) -0.006(2)
C48 0.032(2) 0.042(2) 0.036(3) -0.013(2) -0.007(2) 0.000(2)
C49 0.043(3) 0.037(2) 0.048(3) -0.020(2) -0.009(2) 0.000(2)
C50 0.047(3) 0.032(2) 0.039(3) -0.015(2) -0.002(2) 0.004(2)
C51 0.037(2) 0.034(2) 0.032(3) -0.002(2) -0.003(2) 0.003(2)
C52 0.029(2) 0.038(2) 0.033(3) -0.009(2) -0.006(2) -0.001(2)
C53 0.069(4) 0.096(5) 0.073(5) -0.041(4) -0.022(4) 0.006(4)
C54 0.059(4) 0.128(6) 0.088(6) -0.004(4) -0.032(4) -0.008(5)
C55 0.116(8) 0.23(1) 0.095(8) -0.107(8) -0.022(6) 0.037(8)

loop_
_atom_type_symbol
_atom_type_description
_atom_type_scat_dispersion_real
_atom_type_scat_dispersion_imag
_atom_type_scat_source
C C 0.003 0.002
;International Tables for Crystallography
(1992, Vol. C, Tables 4.2.6.8 and 6.1.1.4)
;
H H 0.000 0.000
;International Tables for Crystallography
(1992, Vol. C, Table 6.1.1.4)
;
N N 0.006 0.003
;International Tables for Crystallography
(1992, Vol. C, Tables 4.2.6.8 and 6.1.1.4)
;
O O 0.011 0.006
;International Tables for Crystallography
(1992, Vol. C, Tables 4.2.6.8 and 6.1.1.4)
;
P P 0.102 0.094
;International Tables for Crystallography
(1992, Vol. C, Tables 4.2.6.8 and 6.1.1.4)
;
Re Re -1.018 7.231
;International Tables for Crystallography
(1992, Vol. C, Tables 4.2.6.8 and 6.1.1.4)
;

loop_
_geom_angle_atom_site_label_1
_geom_angle_atom_site_label_2
_geom_angle_atom_site_label_3
_geom_angle
_geom_angle_publ_flag
N1 RE1 C1 106.3(2) yes
N1 RE1 C2 103.8(2) yes
N1 RE1 C3 104.1(2) yes
N1 RE1 C4 102.6(2) yes
C1 RE1 C2 84.7(1) yes
C1 RE1 C3 149.5(2) yes
C1 RE1 C4 87.9(2) yes
C2 RE1 C3 85.9(2) yes
C2 RE1 C4 153.6(2) yes
C3 RE1 C4 87.8(2) yes
C5 P1 C11 107.2(2) yes
C5 P1 C17 110.0(2) yes
C5 P1 C23 109.5(2) yes
C11 P1 C17 113.0(2) yes
C11 P1 C23 110.8(2) yes
C17 P1 C23 106.3(2) yes
C29 P2 C35 106.5(2) yes
C29 P2 C41 108.5(2) yes
C29 P2 C47 111.5(2) yes
C35 P2 C41 111.8(2) yes
C35 P2 C47 110.3(2) yes
C41 P2 C47 108.3(2) yes
RE1 C1 N2 175.5(4) yes
RE1 C2 N3 178.9(3) yes
RE1 C3 N4 175.9(3) yes
RE1 C4 N5 178.5(4) yes
P1 C5 C6 120.7(3) yes
P1 C5 C10 118.6(3) yes
C6 C5 C10 120.6(3) yes
C5 C6 C7 119.7(3) yes
C5 C6 H1 119.7 no
C7 C6 H1 120.5 no
C6 C7 C8 120.2(4) yes
C6 C7 H2 119.9 no
C8 C7 H2 119.9 no
C7 C8 C9 120.0(4) yes
C7 C8 H3 119.9 no
C9 C8 H3 120.1 no
C8 C9 C10 121.4(4) yes
C8 C9 H4 119.6 no
C10 C9 H4 119.0 no
C5 C10 C9 118.0(4) yes
C5 C10 H5 120.7 no
C9 C10 H5 121.3 no
P1 C11 C12 119.3(3) yes
P1 C11 C16 120.9(4) yes
C12 C11 C16 119.7(4) yes
C11 C12 C13 120.1(4) yes
C11 C12 H6 120.1 no
C13 C12 H6 119.8 no
C12 C13 C14 120.3(5) yes
C12 C13 H7 120.1 no
C14 C13 H7 119.5 no
C13 C14 C15 119.5(5) yes
C13 C14 H8 120.0 no
C15 C14 H8 120.4 no
C14 C15 C16 120.6(4) yes
C14 C15 H9 120.1 no
C16 C15 H9 119.3 no
C11 C16 C15 119.7(5) yes
C11 C16 H10 119.8 no
C15 C16 H10 120.5 no
P1 C17 C18 120.5(3) yes
P1 C17 C22 118.7(3) yes
C18 C17 C22 120.5(4) yes
C17 C18 C19 119.3(4) yes
C17 C18 H11 120.5 no
C19 C18 H11 120.2 no
C18 C19 C20 119.9(4) yes
C18 C19 H12 120.4 no
C20 C19 H12 119.7 no
C19 C20 C21 120.6(5) yes
C19 C20 H13 119.3 no
C21 C20 H13 120.1 no
C20 C21 C22 120.9(4) yes
C20 C21 H14 118.5 no
C22 C21 H14 120.7 no
C17 C22 C21 118.8(4) yes
C17 C22 H15 120.3 no
C21 C22 H15 121.0 no
P1 C23 C24 118.5(3) yes
P1 C23 C28 121.3(4) yes
C24 C23 C28 120.2(4) yes
C23 C24 C25 120.4(5) yes
C23 C24 H16 120.0 no
C25 C24 H16 119.6 no
C24 C25 C26 118.8(6) yes
C24 C25 H17 120.7 no
C26 C25 H17 120.4 no
C25 C26 C27 120.9(5) yes
C25 C26 H18 119.5 no
C27 C26 H18 119.7 no
C26 C27 C28 120.7(5) yes
C26 C27 H19 119.5 no
C28 C27 H19 119.8 no
C23 C28 C27 119.0(5) yes
C23 C28 H20 120.3 no
C27 C28 H20 120.6 no
P2 C29 C30 118.9(3) yes
P2 C29 C34 121.6(4) yes
C30 C29 C34 119.5(4) yes
C29 C30 C31 119.8(4) yes
C29 C30 H21 120.1 no
C31 C30 H21 120.1 no
C30 C31 C32 119.7(6) yes
C30 C31 H22 119.9 no
C32 C31 H22 120.4 no
C31 C32 C33 120.7(5) yes
C31 C32 H23 119.5 no
C33 C32 H23 119.7 no
C32 C33 C34 120.5(4) yes
C32 C33 H24 119.9 no
C34 C33 H24 119.7 no
C29 C34 C33 119.9(5) yes
C29 C34 H25 120.1 no
C33 C34 H25 120.1 no
P2 C35 C36 118.3(3) yes
P2 C35 C40 121.7(3) yes
C36 C35 C40 120.0(4) yes
C35 C36 C37 119.9(4) yes
C35 C36 H26 120.3 no
C37 C36 H26 119.7 no
C36 C37 C38 119.7(5) yes
C36 C37 H27 120.0 no
C38 C37 H27 120.3 no
C37 C38 C39 119.9(4) yes
C37 C38 H28 118.7 no
C39 C38 H28 121.4 no
C38 C39 C40 120.6(4) yes
C38 C39 H29 119.3 no
C40 C39 H29 120.0 no
C35 C40 C39 119.8(4) yes
C35 C40 H30 119.8 no
C39 C40 H30 120.4 no
P2 C41 C42 118.0(3) yes
P2 C41 C46 122.3(3) yes
C42 C41 C46 119.6(4) yes
C41 C42 C43 120.1(4) yes
C41 C42 H31 119.2 no
C43 C42 H31 120.7 no
C42 C43 C44 120.6(4) yes
C42 C43 H32 120.6 no
C44 C43 H32 118.9 no
C43 C44 C45 119.7(5) yes
C43 C44 H33 120.1 no
C45 C44 H33 120.2 no
C44 C45 C46 121.3(5) yes
C44 C45 H34 119.3 no
C46 C45 H34 119.4 no
C41 C46 C45 118.7(4) yes
C41 C46 H35 119.9 no
C45 C46 H35 121.4 no
P2 C47 C48 122.2(3) yes
P2 C47 C52 117.6(3) yes
C48 C47 C52 120.2(4) yes
C47 C48 C49 118.8(4) yes
C47 C48 H36 120.6 no
C49 C48 H36 120.6 no
C48 C49 C50 120.9(5) yes
C48 C49 H37 119.1 no
C50 C49 H37 120.0 no
C49 C50 C51 120.4(4) yes
C49 C50 H38 119.9 no
C51 C50 H38 119.6 no
C50 C51 C52 119.6(4) yes
C50 C51 H39 120.5 no
C52 C51 H39 119.9 no
C47 C52 C51 119.9(4) yes
C47 C52 H40 120.2 no
C51 C52 H40 119.9 no
O1 C53 C54 111.7(6) yes
O1 C53 C55 113.6(8) yes
O1 C53 H41 105.0 no
C54 C53 C55 116.9(7) yes
C54 C53 H41 106.4 no
C55 C53 H41 101.7 no
C53 C54 H42 110.2 no
C53 C54 H43 110.6 no
C53 C54 H44 112.4 no
H42 C54 H43 107.1 no
H42 C54 H44 106.2 no
H43 C54 H44 110.2 no
C53 C55 H45 106.5 no
C53 C55 H46 115.8 no
C53 C55 H47 116.5 no
H45 C55 H46 102.1 no
H45 C55 H47 103.2 no
H46 C55 H47 110.6 no

loop_
_geom_bond_atom_site_label_1
_geom_bond_atom_site_label_2
_geom_bond_distance
_geom_bond_publ_flag
RE1 N1 1.626(4) yes
RE1 C1 2.096(4) yes
RE1 C2 2.103(4) yes
RE1 C3 2.099(5) yes
RE1 C4 2.103(4) yes
P1 C5 1.809(4) yes
P1 C11 1.798(4) yes
P1 C17 1.798(4) yes
P1 C23 1.806(4) yes
P2 C29 1.792(4) yes
P2 C35 1.803(4) yes
P2 C41 1.785(4) yes
P2 C47 1.789(4) yes
O1 C53 1.419(9) yes
N2 C1 1.146(6) yes
N3 C2 1.146(5) yes
N4 C3 1.146(7) yes
N5 C4 1.145(5) yes
C5 C6 1.389(5) yes
C5 C10 1.405(5) yes
C6 C7 1.376(6) yes
C6 H1 0.963 no
C7 C8 1.388(6) yes
C7 H2 0.960 no
C8 C9 1.369(6) yes
C8 H3 0.961 no
C9 C10 1.389(6) yes
C9 H4 0.957 no
C10 H5 0.957 no
C11 C12 1.402(7) yes
C11 C16 1.390(6) yes
C12 C13 1.377(7) yes
C12 H6 0.960 no
C13 C14 1.400(7) yes
C13 H7 0.961 no
C14 C15 1.382(8) yes
C14 H8 0.960 no
C15 C16 1.395(7) yes
C15 H9 0.962 no
C16 H10 0.962 no
C17 C18 1.382(5) yes
C17 C22 1.411(6) yes
C18 C19 1.392(7) yes
C18 H11 0.959 no
C19 C20 1.382(7) yes
C19 H12 0.955 no
C20 C21 1.368(6) yes
C20 H13 0.955 no
C21 C22 1.377(7) yes
C21 H14 0.960 no
C22 H15 0.962 no
C23 C24 1.381(7) yes
C23 C28 1.394(7) yes
C24 C25 1.371(7) yes
C24 H16 0.967 no
C25 C26 1.403(8) yes
C25 H17 0.970 no
C26 C27 1.35(1) yes
C26 H18 0.962 no
C27 C28 1.380(6) yes
C27 H19 0.959 no
C28 H20 0.968 no
C29 C30 1.393(7) yes
C29 C34 1.391(5) yes
C30 C31 1.395(8) yes
C30 H21 0.964 no
C31 C32 1.379(7) yes
C31 H22 0.967 no
C32 C33 1.363(9) yes
C32 H23 0.962 no
C33 C34 1.386(7) yes
C33 H24 0.959 no
C34 H25 0.970 no
C35 C36 1.406(6) yes
C35 C40 1.385(5) yes
C36 C37 1.366(7) yes
C36 H26 0.961 no
C37 C38 1.408(7) yes
C37 H27 0.956 no
C38 C39 1.376(8) yes
C38 H28 0.960 no
C39 C40 1.377(6) yes
C39 H29 0.972 no
C40 H30 0.967 no
C41 C42 1.408(5) yes
C41 C46 1.400(6) yes
C42 C43 1.368(7) yes
C42 H31 0.965 no
C43 C44 1.378(7) yes
C43 H32 0.962 no
C44 C45 1.387(7) yes
C44 H33 0.955 no
C45 C46 1.382(7) yes
C45 H34 0.966 no
C46 H35 0.954 no
C47 C48 1.393(7) yes
C47 C52 1.392(6) yes
C48 C49 1.396(6) yes
C48 H36 0.960 no
C49 C50 1.371(7) yes
C49 H37 0.960 no
C50 C51 1.383(7) yes
C50 H38 0.957 no
C51 C52 1.393(6) yes
C51 H39 0.957 no
C52 H40 0.960 no
C53 C54 1.51(1) yes
C53 C55 1.34(1) yes
C53 H41 0.998 no
C54 H42 0.988 no
C54 H43 0.940 no
C54 H44 0.952 no
C55 H45 1.042 no
C55 H46 0.951 no
C55 H47 0.936 no

loop_
_geom_contact_atom_site_label_1
_geom_contact_atom_site_label_2
_geom_contact_distance
_geom_contact_site_symmetry_2
O1 N3 2.823(5) 2_656
O1 C14 3.281(6) 1_556
N1 C37 3.559(6) 1_455
N1 C43 3.570(6) 2_566
N2 C44 3.349(7) 2_666
N2 C45 3.359(8) 2_666
N2 C15 3.526(5) 2_665
N2 C51 3.540(5) 2_656
N2 C50 3.582(5) 2_656
N3 C52 3.533(5) 2_656
N3 C38 3.560(6) 1_455
N3 C51 3.572(6) 2_656
N4 C50 3.294(6) 2_556
N4 C49 3.444(6) 2_556
N4 C20 3.467(5) 1_455
N4 C24 3.516(7) 1_455
N4 C21 3.541(6) 1_455
N5 C26 3.411(5) 1_465
N5 C16 3.439(6) 2_665
N5 C20 3.440(7) 1_455
N5 C22 3.476(6) 2_665
N5 C21 3.584(7) 1_455
C2 C38 3.594(6) 1_455
C3 C43 3.591(6) 2_566
C6 C13 3.445(5) 2_655
C6 C12 3.575(6) 2_655
C7 C13 3.562(5) 2_655
C10 C20 3.529(6) 2_665
C11 C19 3.587(5) 2_665
C12 C19 3.514(5) 2_665
C13 C19 3.555(5) 2_665
C19 C44 3.511(7) 2_666
